data_7716182
loop_
_publ_author_name
'Parra-Cadenas, Blanca'
'Gin&#xe9;s, Carlos'
'Garc&#xed;a-Viv&#xf3;, Daniel'
'Elorriaga, David'
'Carrillo-Hermosilla, Fernando'

_publ_section_title
;
 Zinc amidinate-catalysed cyclization reaction of carbodiimides and
 alkynes. An insight into the mechanism.
;
_journal_issue 24
_journal_name_full 'Dalton transactions (Cambridge, England : 2003)'
_journal_page_first 10050
_journal_page_last 10054
_journal_paper_doi 10.1039/d4dt01265h
_journal_volume 53
_journal_year 2024
_chemical_formula_moiety 'C41 H46 N2'
_chemical_formula_sum 'C41 H46 N2'
_chemical_formula_weight 566.80
_space_group_crystal_system orthorhombic
_space_group_IT_number 61
_space_group_name_Hall '-P 2ac 2ab'
_space_group_name_H-M_alt 'P b c a'
_atom_sites_solution_hydrogens geom
_atom_sites_solution_primary dual
_audit_creation_date 2024-03-20
_audit_creation_method
;
Olex2 1.3
(compiled 2020.11.12 svn.r5f609507 for OlexSys, GUI svn.r6408)
;
_audit_update_record
;
2024-04-09 deposited with the CCDC.	2024-05-24 downloaded from the CCDC.
;
_cell_angle_alpha 90
_cell_angle_beta 90
_cell_angle_gamma 90
_cell_formula_units_Z 8
_cell_length_a 18.7643(7)
_cell_length_b 17.8153(7)
_cell_length_c 20.5885(6)
_cell_measurement_reflns_used 9769
_cell_measurement_temperature 250.0
_cell_measurement_theta_max 23.82
_cell_measurement_theta_min 3.15
_cell_volume 6882.6(4)
_computing_molecular_graphics 'Olex2 1.3 (Dolomanov et al., 2009)'
_computing_publication_material 'Olex2 1.3 (Dolomanov et al., 2009)'
_computing_structure_refinement 'SHELXL 2017/1 (Sheldrick, 2015)'
_computing_structure_solution 'SHELXT 2014/5 (Sheldrick, 2014)'
_diffrn_ambient_temperature 250.0
_diffrn_measured_fraction_theta_full 0.997
_diffrn_measured_fraction_theta_max 0.995
_diffrn_measurement_device_type 'Bruker P4'
_diffrn_measurement_method '\w scans'
_diffrn_radiation_monochromator graphite
_diffrn_radiation_type MoK\a
_diffrn_radiation_wavelength 0.71073
_diffrn_reflns_av_R_equivalents 0.0358
_diffrn_reflns_av_unetI/netI 0.0207
_diffrn_reflns_Laue_measured_fraction_full 0.997
_diffrn_reflns_Laue_measured_fraction_max 0.995
_diffrn_reflns_limit_h_max 23
_diffrn_reflns_limit_h_min -23
_diffrn_reflns_limit_k_max 22
_diffrn_reflns_limit_k_min -22
_diffrn_reflns_limit_l_max 24
_diffrn_reflns_limit_l_min -25
_diffrn_reflns_number 75958
_diffrn_reflns_point_group_measured_fraction_full 0.997
_diffrn_reflns_point_group_measured_fraction_max 0.995
_diffrn_reflns_theta_full 25.242
_diffrn_reflns_theta_max 26.453
_diffrn_reflns_theta_min 3.361
_diffrn_source_current 30.0
_diffrn_source_power 1.5
_diffrn_source_voltage 50.0
_exptl_absorpt_coefficient_mu 0.063
_exptl_absorpt_correction_T_max 0.7454
_exptl_absorpt_correction_T_min 0.7007
_exptl_absorpt_correction_type multi-scan
_exptl_absorpt_process_details
;
SADABS-2016/2 (Bruker,2016/2) was used for absorption correction.
wR2(int) was 0.0491 before and 0.0456 after correction.
The Ratio of minimum to maximum transmission is 0.9400.
The \l/2 correction factor is Not present.
;
_exptl_crystal_colour yellow
_exptl_crystal_colour_primary yellow
_exptl_crystal_density_diffrn 1.094
_exptl_crystal_description prism
_exptl_crystal_F_000 2448
_exptl_crystal_size_max 0.25
_exptl_crystal_size_mid 0.241
_exptl_crystal_size_min 0.153
_refine_diff_density_max 0.152
_refine_diff_density_min -0.209
_refine_diff_density_rms 0.044
_refine_ls_extinction_method none
_refine_ls_goodness_of_fit_ref 1.030
_refine_ls_hydrogen_treatment constr
_refine_ls_matrix_type full
_refine_ls_number_parameters 396
_refine_ls_number_reflns 7064
_refine_ls_number_restraints 0
_refine_ls_restrained_S_all 1.030
_refine_ls_R_factor_all 0.0646
_refine_ls_R_factor_gt 0.0427
_refine_ls_shift/su_max 0.001
_refine_ls_shift/su_mean 0.000
_refine_ls_structure_factor_coef Fsqd
_refine_ls_weighting_details 'w=1/[\s^2^(Fo^2^)+(0.0556P)^2^+1.4126P] where P=(Fo^2^+2Fc^2^)/3'
_refine_ls_weighting_scheme calc
_refine_ls_wR_factor_gt 0.1055
_refine_ls_wR_factor_ref 0.1197
_reflns_Friedel_coverage 0.000
_reflns_number_gt 5233
_reflns_number_total 7064
_reflns_threshold_expression 'I > 2\s(I)'
_cod_data_source_file d4dt01265h2.cif
_cod_data_source_block bp8
_cod_depositor_comments 'Adding full bibliography for 7716182--7716185.cif.'
_cod_database_code 7716182
_shelx_shelxl_version_number 2017/1
_shelx_space_group_comment
;
The symmetry employed for this shelxl refinement is uniquely defined
by the following loop, which should always be used as a source of
symmetry information in preference to the above space-group names.
They are only intended as comments.
;
_shelx_estimated_absorpt_t_max 0.990
_shelx_estimated_absorpt_t_min 0.984
_olex2_refinement_description
;
1.a Ternary CH refined with riding coordinates:
 C12(H12), C15(H15), C36(H36), C39(H39)
1.b Aromatic/amide H refined with riding coordinates:
 C2(H2), C4(H4), C8(H8), C9(H9), C10(H10), C19(H19), C20(H20), C21(H21),
 C22(H22), C23(H23), C25(H25), C26(H26), C27(H27), C28(H28), C29(H29), C32(H32),
  C33(H33), C34(H34)
1.c Idealised Me refined as rotating group:
 C13(H13A,H13B,H13C), C14(H14A,H14B,H14C), C16(H16A,H16B,H16C), C17(H17A,H17B,
 H17C), C37(H37A,H37B,H37C), C38(H38A,H38B,H38C), C40(H40A,H40B,H40C), C41(H41A,
 H41B,H41C)
;
_olex2_submission_special_instructions 'No special instructions were received'

loop_
_space_group_symop_operation_xyz
'x, y, z'
'-x+1/2, -y, z+1/2'
'-x, y+1/2, -z+1/2'
'x+1/2, -y+1/2, -z'
'-x, -y, -z'
'x-1/2, y, -z-1/2'
'x, -y-1/2, z-1/2'
'-x-1/2, y-1/2, z'

loop_
_atom_site_label
_atom_site_type_symbol
_atom_site_fract_x
_atom_site_fract_y
_atom_site_fract_z
_atom_site_U_iso_or_equiv
_atom_site_adp_type
_atom_site_occupancy
_atom_site_site_symmetry_order
_atom_site_calc_flag
_atom_site_refinement_flags_posn
_atom_site_refinement_flags_adp
_atom_site_refinement_flags_occupancy
_atom_site_disorder_assembly
_atom_site_disorder_group
N1 N 0.73710(5) 0.23426(6) 0.60299(5) 0.0338(2) Uani 1 1 d . . . . .
N2 N 0.83717(5) 0.26268(6) 0.54323(5) 0.0383(3) Uani 1 1 d . . . . .
C1 C 0.67283(6) 0.19586(7) 0.60984(6) 0.0347(3) Uani 1 1 d . . . . .
C2 C 0.63704(6) 0.17410(7) 0.55611(6) 0.0377(3) Uani 1 1 d . . . . .
H2 H 0.592831 0.149876 0.560745 0.045 Uiso 1 1 calc R U . . .
C3 C 0.66462(6) 0.18696(7) 0.49258(6) 0.0353(3) Uani 1 1 d . . . . .
C4 C 0.73115(6) 0.21618(7) 0.48694(6) 0.0367(3) Uani 1 1 d . . . . .
H4 H 0.750849 0.222260 0.445293 0.044 Uiso 1 1 calc R U . . .
C5 C 0.77251(6) 0.23815(7) 0.54272(6) 0.0333(3) Uani 1 1 d . . . . .
C6 C 0.76826(6) 0.27527(7) 0.65695(6) 0.0366(3) Uani 1 1 d . . . . .
C7 C 0.75267(7) 0.35206(8) 0.66170(6) 0.0424(3) Uani 1 1 d . . . . .
C8 C 0.77984(9) 0.39013(9) 0.71496(8) 0.0566(4) Uani 1 1 d . . . . .
H8 H 0.770487 0.441683 0.719654 0.068 Uiso 1 1 calc R U . . .
C9 C 0.82023(10) 0.35390(10) 0.76107(8) 0.0646(5) Uani 1 1 d . . . . .
H9 H 0.837487 0.380688 0.797125 0.078 Uiso 1 1 calc R U . . .
C10 C 0.83545(9) 0.27919(10) 0.75484(8) 0.0581(4) Uani 1 1 d . . . . .
H10 H 0.863299 0.255321 0.786676 0.070 Uiso 1 1 calc R U . . .
C11 C 0.81043(7) 0.23782(8) 0.70214(6) 0.0432(3) Uani 1 1 d . . . . .
C12 C 0.70684(8) 0.39265(8) 0.61209(7) 0.0489(3) Uani 1 1 d . . . . .
H12 H 0.713749 0.367239 0.569791 0.059 Uiso 1 1 calc R U . . .
C13 C 0.72757(11) 0.47462(9) 0.60322(9) 0.0703(5) Uani 1 1 d . . . . .
H13A H 0.716984 0.502209 0.642683 0.105 Uiso 1 1 calc R U . . .
H13B H 0.700772 0.495882 0.567377 0.105 Uiso 1 1 calc R U . . .
H13C H 0.778149 0.478015 0.593966 0.105 Uiso 1 1 calc R U . . .
C14 C 0.62793(9) 0.38767(12) 0.62882(10) 0.0767(5) Uani 1 1 d . . . . .
H14A H 0.613221 0.335472 0.628993 0.115 Uiso 1 1 calc R U . . .
H14B H 0.600452 0.415047 0.596703 0.115 Uiso 1 1 calc R U . . .
H14C H 0.619849 0.409317 0.671417 0.115 Uiso 1 1 calc R U . . .
C15 C 0.83057(8) 0.15599(9) 0.69559(7) 0.0512(4) Uani 1 1 d . . . . .
H15 H 0.805692 0.135374 0.657124 0.061 Uiso 1 1 calc R U . . .
C16 C 0.80822(10) 0.11018(10) 0.75479(9) 0.0688(5) Uani 1 1 d . . . . .
H16A H 0.831001 0.130393 0.793302 0.103 Uiso 1 1 calc R U . . .
H16B H 0.822581 0.058320 0.748906 0.103 Uiso 1 1 calc R U . . .
H16C H 0.756880 0.112707 0.759813 0.103 Uiso 1 1 calc R U . . .
C17 C 0.91029(10) 0.14856(12) 0.68444(10) 0.0793(6) Uani 1 1 d . . . . .
H17A H 0.924079 0.178831 0.647345 0.119 Uiso 1 1 calc R U . . .
H17B H 0.922009 0.096408 0.676137 0.119 Uiso 1 1 calc R U . . .
H17C H 0.935674 0.165708 0.722701 0.119 Uiso 1 1 calc R U . . .
C18 C 0.64678(6) 0.17212(7) 0.67531(6) 0.0374(3) Uani 1 1 d . . . . .
C19 C 0.64077(7) 0.21765(8) 0.72996(6) 0.0452(3) Uani 1 1 d . . . . .
H19 H 0.654136 0.268415 0.727467 0.054 Uiso 1 1 calc R U . . .
C20 C 0.61527(9) 0.18888(10) 0.78806(7) 0.0566(4) Uani 1 1 d . . . . .
H20 H 0.611312 0.220417 0.824486 0.068 Uiso 1 1 calc R U . . .
C21 C 0.59581(9) 0.11512(10) 0.79295(8) 0.0630(5) Uani 1 1 d . . . . .
H21 H 0.579452 0.095844 0.832752 0.076 Uiso 1 1 calc R U . . .
C22 C 0.60029(9) 0.06946(10) 0.73955(8) 0.0611(4) Uani 1 1 d . . . . .
H22 H 0.586250 0.018924 0.742489 0.073 Uiso 1 1 calc R U . . .
C23 C 0.62543(8) 0.09767(8) 0.68136(7) 0.0489(3) Uani 1 1 d . . . . .
H23 H 0.628167 0.065817 0.645046 0.059 Uiso 1 1 calc R U . . .
C24 C 0.62053(7) 0.16630(7) 0.43543(6) 0.0383(3) Uani 1 1 d . . . . .
C25 C 0.54725(7) 0.17846(9) 0.43620(7) 0.0489(3) Uani 1 1 d . . . . .
H25 H 0.526050 0.200573 0.472879 0.059 Uiso 1 1 calc R U . . .
C26 C 0.50527(9) 0.15856(11) 0.38396(8) 0.0640(5) Uani 1 1 d . . . . .
H26 H 0.455950 0.167750 0.384911 0.077 Uiso 1 1 calc R U . . .
C27 C 0.53569(10) 0.12530(11) 0.33059(8) 0.0719(5) Uani 1 1 d . . . . .
H27 H 0.507151 0.111399 0.295050 0.086 Uiso 1 1 calc R U . . .
C28 C 0.60818(10) 0.11227(10) 0.32910(8) 0.0650(5) Uani 1 1 d . . . . .
H28 H 0.628832 0.089034 0.292689 0.078 Uiso 1 1 calc R U . . .
C29 C 0.65045(8) 0.13321(8) 0.38083(6) 0.0492(4) Uani 1 1 d . . . . .
H29 H 0.699896 0.125011 0.379086 0.059 Uiso 1 1 calc R U . . .
C30 C 0.87669(6) 0.26632(8) 0.48466(6) 0.0375(3) Uani 1 1 d . . . . .
C31 C 0.91047(7) 0.20204(8) 0.45958(7) 0.0447(3) Uani 1 1 d . . . . .
C32 C 0.95407(7) 0.20985(10) 0.40531(7) 0.0522(4) Uani 1 1 d . . . . .
H32 H 0.976507 0.167138 0.387983 0.063 Uiso 1 1 calc R U . . .
C33 C 0.96516(7) 0.27834(10) 0.37639(7) 0.0540(4) Uani 1 1 d . . . . .
H33 H 0.994612 0.282313 0.339625 0.065 Uiso 1 1 calc R U . . .
C34 C 0.93279(7) 0.34096(9) 0.40174(7) 0.0517(4) Uani 1 1 d . . . . .
H34 H 0.940973 0.387876 0.382217 0.062 Uiso 1 1 calc R U . . .
C35 C 0.88829(7) 0.33670(8) 0.45544(7) 0.0436(3) Uani 1 1 d . . . . .
C36 C 0.85254(9) 0.40599(9) 0.48194(8) 0.0554(4) Uani 1 1 d . . . . .
H36 H 0.833323 0.393079 0.525309 0.066 Uiso 1 1 calc R U . . .
C37 C 0.90419(13) 0.47139(11) 0.49100(11) 0.0896(6) Uani 1 1 d . . . . .
H37A H 0.943089 0.455920 0.518998 0.134 Uiso 1 1 calc R U . . .
H37B H 0.879300 0.513351 0.510660 0.134 Uiso 1 1 calc R U . . .
H37C H 0.923006 0.486443 0.449094 0.134 Uiso 1 1 calc R U . . .
C38 C 0.79003(11) 0.42876(13) 0.43963(10) 0.0879(6) Uani 1 1 d . . . . .
H38A H 0.807092 0.441847 0.396624 0.132 Uiso 1 1 calc R U . . .
H38B H 0.766251 0.471739 0.458790 0.132 Uiso 1 1 calc R U . . .
H38C H 0.756749 0.387261 0.436412 0.132 Uiso 1 1 calc R U . . .
C39 C 0.90419(8) 0.12588(9) 0.49199(8) 0.0560(4) Uani 1 1 d . . . . .
H39 H 0.868483 0.130209 0.527187 0.067 Uiso 1 1 calc R U . . .
C40 C 0.87886(12) 0.06537(11) 0.44551(10) 0.0855(6) Uani 1 1 d . . . . .
H40A H 0.833024 0.079574 0.427510 0.128 Uiso 1 1 calc R U . . .
H40B H 0.874167 0.018223 0.468679 0.128 Uiso 1 1 calc R U . . .
H40C H 0.913183 0.059653 0.410631 0.128 Uiso 1 1 calc R U . . .
C41 C 0.97514(11) 0.10382(12) 0.52291(9) 0.0792(6) Uani 1 1 d . . . . .
H41A H 1.010083 0.094683 0.489106 0.119 Uiso 1 1 calc R U . . .
H41B H 0.968798 0.058596 0.548506 0.119 Uiso 1 1 calc R U . . .
H41C H 0.991595 0.144165 0.550767 0.119 Uiso 1 1 calc R U . . .

loop_
_atom_site_aniso_label
_atom_site_aniso_U_11
_atom_site_aniso_U_22
_atom_site_aniso_U_33
_atom_site_aniso_U_23
_atom_site_aniso_U_13
_atom_site_aniso_U_12
N1 0.0306(5) 0.0383(6) 0.0324(5) -0.0027(4) -0.0006(4) -0.0022(4)
N2 0.0306(5) 0.0452(6) 0.0391(6) 0.0009(5) 0.0003(4) -0.0036(4)
C1 0.0304(6) 0.0366(7) 0.0371(7) -0.0037(5) 0.0023(5) -0.0003(5)
C2 0.0305(6) 0.0447(8) 0.0381(7) -0.0039(6) 0.0025(5) -0.0056(5)
C3 0.0321(6) 0.0372(7) 0.0365(7) -0.0035(5) -0.0002(5) 0.0008(5)
C4 0.0340(6) 0.0424(7) 0.0336(7) -0.0014(5) 0.0025(5) -0.0002(5)
C5 0.0314(6) 0.0328(6) 0.0357(6) 0.0004(5) 0.0003(5) 0.0010(5)
C6 0.0328(6) 0.0428(7) 0.0343(6) -0.0038(5) -0.0011(5) -0.0051(5)
C7 0.0423(7) 0.0420(8) 0.0429(7) -0.0051(6) -0.0021(6) -0.0032(6)
C8 0.0639(9) 0.0484(9) 0.0575(9) -0.0140(7) -0.0119(8) -0.0017(7)
C9 0.0727(11) 0.0665(11) 0.0546(10) -0.0186(8) -0.0210(8) -0.0040(9)
C10 0.0588(9) 0.0673(11) 0.0482(9) -0.0046(8) -0.0202(7) 0.0025(8)
C11 0.0395(7) 0.0501(8) 0.0401(7) -0.0019(6) -0.0039(6) -0.0010(6)
C12 0.0583(9) 0.0410(8) 0.0474(8) -0.0040(6) -0.0072(7) 0.0034(6)
C13 0.0966(14) 0.0454(9) 0.0688(11) -0.0003(8) -0.0070(10) 0.0056(9)
C14 0.0559(10) 0.0869(14) 0.0874(13) 0.0186(11) -0.0162(9) 0.0090(9)
C15 0.0531(8) 0.0526(9) 0.0481(8) 0.0001(7) -0.0118(6) 0.0079(7)
C16 0.0736(11) 0.0646(11) 0.0684(11) 0.0148(9) -0.0125(9) 0.0022(9)
C17 0.0645(11) 0.0838(14) 0.0894(14) 0.0009(11) 0.0060(10) 0.0217(10)
C18 0.0309(6) 0.0442(8) 0.0371(7) -0.0002(6) 0.0020(5) 0.0013(5)
C19 0.0457(7) 0.0488(8) 0.0410(7) -0.0045(6) 0.0047(6) 0.0000(6)
C20 0.0623(9) 0.0671(11) 0.0406(8) -0.0049(7) 0.0122(7) 0.0030(8)
C21 0.0659(10) 0.0746(12) 0.0486(9) 0.0115(8) 0.0180(8) -0.0001(9)
C22 0.0677(10) 0.0523(9) 0.0634(10) 0.0091(8) 0.0151(8) -0.0080(8)
C23 0.0505(8) 0.0476(8) 0.0486(8) -0.0036(6) 0.0080(6) -0.0029(7)
C24 0.0387(7) 0.0403(7) 0.0359(7) 0.0012(6) -0.0014(5) -0.0047(5)
C25 0.0388(7) 0.0611(9) 0.0467(8) 0.0003(7) -0.0016(6) -0.0057(6)
C26 0.0471(8) 0.0867(12) 0.0582(10) 0.0081(9) -0.0139(7) -0.0150(8)
C27 0.0773(12) 0.0870(13) 0.0513(10) 0.0016(9) -0.0248(9) -0.0280(10)
C28 0.0860(13) 0.0697(11) 0.0393(8) -0.0104(8) -0.0048(8) -0.0086(9)
C29 0.0537(8) 0.0536(9) 0.0402(8) -0.0051(6) -0.0002(6) -0.0003(7)
C30 0.0253(5) 0.0481(8) 0.0391(7) 0.0022(6) -0.0038(5) -0.0049(5)
C31 0.0319(6) 0.0543(9) 0.0480(8) 0.0043(6) 0.0026(6) 0.0016(6)
C32 0.0344(7) 0.0687(10) 0.0535(9) 0.0014(8) 0.0063(6) 0.0060(7)
C33 0.0328(7) 0.0838(12) 0.0453(8) 0.0095(8) 0.0045(6) -0.0074(7)
C34 0.0409(7) 0.0633(10) 0.0509(8) 0.0138(7) -0.0034(6) -0.0135(7)
C35 0.0352(7) 0.0513(8) 0.0443(7) 0.0055(6) -0.0061(6) -0.0084(6)
C36 0.0640(9) 0.0458(9) 0.0564(9) 0.0055(7) 0.0008(7) -0.0040(7)
C37 0.1108(17) 0.0528(11) 0.1051(16) 0.0017(11) -0.0058(13) -0.0184(11)
C38 0.0802(13) 0.0894(15) 0.0941(14) -0.0062(12) -0.0090(11) 0.0324(11)
C39 0.0538(9) 0.0531(9) 0.0610(10) 0.0067(7) 0.0161(7) 0.0111(7)
C40 0.0973(15) 0.0623(12) 0.0969(15) 0.0030(11) 0.0049(12) -0.0101(11)
C41 0.0828(13) 0.0779(13) 0.0769(12) 0.0152(10) 0.0028(10) 0.0298(10)

loop_
_atom_type_symbol
_atom_type_description
_atom_type_scat_dispersion_real
_atom_type_scat_dispersion_imag
_atom_type_scat_source
C C 0.0033 0.0016 'International Tables Vol C Tables 4.2.6.8 and 6.1.1.4'
H H 0.0000 0.0000 'International Tables Vol C Tables 4.2.6.8 and 6.1.1.4'
N N 0.0061 0.0033 'International Tables Vol C Tables 4.2.6.8 and 6.1.1.4'

loop_
_geom_angle_atom_site_label_1
_geom_angle_atom_site_label_2
_geom_angle_atom_site_label_3
_geom_angle
_geom_angle_site_symmetry_1
_geom_angle_site_symmetry_3
_geom_angle_publ_flag
C1 N1 C5 121.41(10) . . ?
C1 N1 C6 121.19(10) . . ?
C5 N1 C6 117.32(9) . . ?
C5 N2 C30 120.06(11) . . ?
N1 C1 C18 120.87(10) . . ?
C2 C1 N1 119.22(11) . . ?
C2 C1 C18 119.64(11) . . ?
C1 C2 H2 119.2 . . ?
C1 C2 C3 121.66(11) . . ?
C3 C2 H2 119.2 . . ?
C2 C3 C24 119.02(11) . . ?
C4 C3 C2 118.30(11) . . ?
C4 C3 C24 122.66(11) . . ?
C3 C4 H4 118.9 . . ?
C3 C4 C5 122.11(11) . . ?
C5 C4 H4 118.9 . . ?
N1 C5 C4 115.77(10) . . ?
N2 C5 N1 116.94(11) . . ?
N2 C5 C4 127.27(11) . . ?
C7 C6 N1 117.39(11) . . ?
C11 C6 N1 119.94(11) . . ?
C11 C6 C7 122.65(12) . . ?
C6 C7 C12 122.39(12) . . ?
C8 C7 C6 117.11(13) . . ?
C8 C7 C12 120.49(13) . . ?
C7 C8 H8 119.4 . . ?
C9 C8 C7 121.26(15) . . ?
C9 C8 H8 119.4 . . ?
C8 C9 H9 119.8 . . ?
C10 C9 C8 120.47(14) . . ?
C10 C9 H9 119.8 . . ?
C9 C10 H10 119.4 . . ?
C9 C10 C11 121.18(14) . . ?
C11 C10 H10 119.4 . . ?
C6 C11 C10 117.30(13) . . ?
C6 C11 C15 123.00(12) . . ?
C10 C11 C15 119.69(13) . . ?
C7 C12 H12 107.4 . . ?
C7 C12 C13 113.12(13) . . ?
C7 C12 C14 111.77(13) . . ?
C13 C12 H12 107.4 . . ?
C13 C12 C14 109.36(14) . . ?
C14 C12 H12 107.4 . . ?
C12 C13 H13A 109.5 . . ?
C12 C13 H13B 109.5 . . ?
C12 C13 H13C 109.5 . . ?
H13A C13 H13B 109.5 . . ?
H13A C13 H13C 109.5 . . ?
H13B C13 H13C 109.5 . . ?
C12 C14 H14A 109.5 . . ?
C12 C14 H14B 109.5 . . ?
C12 C14 H14C 109.5 . . ?
H14A C14 H14B 109.5 . . ?
H14A C14 H14C 109.5 . . ?
H14B C14 H14C 109.5 . . ?
C11 C15 H15 108.1 . . ?
C11 C15 C16 112.07(13) . . ?
C11 C15 C17 110.09(14) . . ?
C16 C15 H15 108.1 . . ?
C17 C15 H15 108.1 . . ?
C17 C15 C16 110.17(14) . . ?
C15 C16 H16A 109.5 . . ?
C15 C16 H16B 109.5 . . ?
C15 C16 H16C 109.5 . . ?
H16A C16 H16B 109.5 . . ?
H16A C16 H16C 109.5 . . ?
H16B C16 H16C 109.5 . . ?
C15 C17 H17A 109.5 . . ?
C15 C17 H17B 109.5 . . ?
C15 C17 H17C 109.5 . . ?
H17A C17 H17B 109.5 . . ?
H17A C17 H17C 109.5 . . ?
H17B C17 H17C 109.5 . . ?
C19 C18 C1 126.20(12) . . ?
C23 C18 C1 116.40(11) . . ?
C23 C18 C19 117.39(12) . . ?
C18 C19 H19 119.7 . . ?
C20 C19 C18 120.66(14) . . ?
C20 C19 H19 119.7 . . ?
C19 C20 H20 119.6 . . ?
C21 C20 C19 120.72(14) . . ?
C21 C20 H20 119.6 . . ?
C20 C21 H21 120.2 . . ?
C20 C21 C22 119.67(14) . . ?
C22 C21 H21 120.2 . . ?
C21 C22 H22 120.0 . . ?
C21 C22 C23 120.04(15) . . ?
C23 C22 H22 120.0 . . ?
C18 C23 H23 119.2 . . ?
C22 C23 C18 121.50(14) . . ?
C22 C23 H23 119.2 . . ?
C25 C24 C3 120.18(12) . . ?
C29 C24 C3 121.46(12) . . ?
C29 C24 C25 118.35(12) . . ?
C24 C25 H25 119.5 . . ?
C26 C25 C24 121.01(14) . . ?
C26 C25 H25 119.5 . . ?
C25 C26 H26 120.1 . . ?
C27 C26 C25 119.84(16) . . ?
C27 C26 H26 120.1 . . ?
C26 C27 H27 120.0 . . ?
C26 C27 C28 120.01(15) . . ?
C28 C27 H27 120.0 . . ?
C27 C28 H28 119.9 . . ?
C29 C28 C27 120.27(16) . . ?
C29 C28 H28 119.9 . . ?
C24 C29 H29 119.7 . . ?
C28 C29 C24 120.51(15) . . ?
C28 C29 H29 119.7 . . ?
C31 C30 N2 120.71(12) . . ?
C31 C30 C35 119.90(12) . . ?
C35 C30 N2 119.04(12) . . ?
C30 C31 C39 122.12(12) . . ?
C32 C31 C30 118.55(13) . . ?
C32 C31 C39 119.23(13) . . ?
C31 C32 H32 119.1 . . ?
C33 C32 C31 121.72(15) . . ?
C33 C32 H32 119.1 . . ?
C32 C33 H33 120.3 . . ?
C34 C33 C32 119.34(13) . . ?
C34 C33 H33 120.3 . . ?
C33 C34 H34 119.2 . . ?
C33 C34 C35 121.63(14) . . ?
C35 C34 H34 119.2 . . ?
C30 C35 C36 120.40(12) . . ?
C34 C35 C30 118.84(14) . . ?
C34 C35 C36 120.77(13) . . ?
C35 C36 H36 107.4 . . ?
C35 C36 C37 112.75(15) . . ?
C35 C36 C38 110.82(14) . . ?
C37 C36 H36 107.4 . . ?
C38 C36 H36 107.4 . . ?
C38 C36 C37 110.92(16) . . ?
C36 C37 H37A 109.5 . . ?
C36 C37 H37B 109.5 . . ?
C36 C37 H37C 109.5 . . ?
H37A C37 H37B 109.5 . . ?
H37A C37 H37C 109.5 . . ?
H37B C37 H37C 109.5 . . ?
C36 C38 H38A 109.5 . . ?
C36 C38 H38B 109.5 . . ?
C36 C38 H38C 109.5 . . ?
H38A C38 H38B 109.5 . . ?
H38A C38 H38C 109.5 . . ?
H38B C38 H38C 109.5 . . ?
C31 C39 H39 107.8 . . ?
C31 C39 C40 112.48(14) . . ?
C31 C39 C41 110.24(14) . . ?
C40 C39 H39 107.8 . . ?
C40 C39 C41 110.68(15) . . ?
C41 C39 H39 107.8 . . ?
C39 C40 H40A 109.5 . . ?
C39 C40 H40B 109.5 . . ?
C39 C40 H40C 109.5 . . ?
H40A C40 H40B 109.5 . . ?
H40A C40 H40C 109.5 . . ?
H40B C40 H40C 109.5 . . ?
C39 C41 H41A 109.5 . . ?
C39 C41 H41B 109.5 . . ?
C39 C41 H41C 109.5 . . ?
H41A C41 H41B 109.5 . . ?
H41A C41 H41C 109.5 . . ?
H41B C41 H41C 109.5 . . ?

loop_
_geom_bond_atom_site_label_1
_geom_bond_atom_site_label_2
_geom_bond_distance
_geom_bond_site_symmetry_2
_geom_bond_publ_flag
N1 C1 1.3936(15) . ?
N1 C5 1.4093(15) . ?
N1 C6 1.4524(15) . ?
N2 C5 1.2897(15) . ?
N2 C30 1.4172(16) . ?
C1 C2 1.3509(17) . ?
C1 C18 1.4950(17) . ?
C2 H2 0.9400 . ?
C2 C3 1.4252(17) . ?
C3 C4 1.3574(17) . ?
C3 C24 1.4848(17) . ?
C4 H4 0.9400 . ?
C4 C5 1.4404(17) . ?
C6 C7 1.4024(19) . ?
C6 C11 1.3918(18) . ?
C7 C8 1.3865(19) . ?
C7 C12 1.5185(19) . ?
C8 H8 0.9400 . ?
C8 C9 1.376(2) . ?
C9 H9 0.9400 . ?
C9 C10 1.367(2) . ?
C10 H10 0.9400 . ?
C10 C11 1.393(2) . ?
C11 C15 1.512(2) . ?
C12 H12 0.9900 . ?
C12 C13 1.522(2) . ?
C12 C14 1.523(2) . ?
C13 H13A 0.9700 . ?
C13 H13B 0.9700 . ?
C13 H13C 0.9700 . ?
C14 H14A 0.9700 . ?
C14 H14B 0.9700 . ?
C14 H14C 0.9700 . ?
C15 H15 0.9900 . ?
C15 C16 1.526(2) . ?
C15 C17 1.519(2) . ?
C16 H16A 0.9700 . ?
C16 H16B 0.9700 . ?
C16 H16C 0.9700 . ?
C17 H17A 0.9700 . ?
C17 H17B 0.9700 . ?
C17 H17C 0.9700 . ?
C18 C19 1.3916(18) . ?
C18 C23 1.391(2) . ?
C19 H19 0.9400 . ?
C19 C20 1.387(2) . ?
C20 H20 0.9400 . ?
C20 C21 1.367(2) . ?
C21 H21 0.9400 . ?
C21 C22 1.370(2) . ?
C22 H22 0.9400 . ?
C22 C23 1.382(2) . ?
C23 H23 0.9400 . ?
C24 C25 1.3922(19) . ?
C24 C29 1.3879(19) . ?
C25 H25 0.9400 . ?
C25 C26 1.379(2) . ?
C26 H26 0.9400 . ?
C26 C27 1.373(3) . ?
C27 H27 0.9400 . ?
C27 C28 1.380(3) . ?
C28 H28 0.9400 . ?
C28 C29 1.379(2) . ?
C29 H29 0.9400 . ?
C30 C31 1.4071(19) . ?
C30 C35 1.4076(19) . ?
C31 C32 1.3919(19) . ?
C31 C39 1.517(2) . ?
C32 H32 0.9400 . ?
C32 C33 1.373(2) . ?
C33 H33 0.9400 . ?
C33 C34 1.373(2) . ?
C34 H34 0.9400 . ?
C34 C35 1.388(2) . ?
C35 C36 1.507(2) . ?
C36 H36 0.9900 . ?
C36 C37 1.527(2) . ?
C36 C38 1.516(2) . ?
C37 H37A 0.9700 . ?
C37 H37B 0.9700 . ?
C37 H37C 0.9700 . ?
C38 H38A 0.9700 . ?
C38 H38B 0.9700 . ?
C38 H38C 0.9700 . ?
C39 H39 0.9900 . ?
C39 C40 1.518(3) . ?
C39 C41 1.527(2) . ?
C40 H40A 0.9700 . ?
C40 H40B 0.9700 . ?
C40 H40C 0.9700 . ?
C41 H41A 0.9700 . ?
C41 H41B 0.9700 . ?
C41 H41C 0.9700 . ?

loop_
_geom_torsion_atom_site_label_1
_geom_torsion_atom_site_label_2
_geom_torsion_atom_site_label_3
_geom_torsion_atom_site_label_4
_geom_torsion
_geom_torsion_site_symmetry_1
_geom_torsion_site_symmetry_2
_geom_torsion_site_symmetry_3
_geom_torsion_site_symmetry_4
_geom_torsion_publ_flag
N1 C1 C2 C3 2.37(19) . . . . ?
N1 C1 C18 C19 50.85(18) . . . . ?
N1 C1 C18 C23 -130.39(13) . . . . ?
N1 C6 C7 C8 177.07(12) . . . . ?
N1 C6 C7 C12 -1.63(18) . . . . ?
N1 C6 C11 C10 -176.39(12) . . . . ?
N1 C6 C11 C15 4.63(19) . . . . ?
N2 C30 C31 C32 -174.11(12) . . . . ?
N2 C30 C31 C39 2.35(19) . . . . ?
N2 C30 C35 C34 173.74(11) . . . . ?
N2 C30 C35 C36 -6.62(18) . . . . ?
C1 N1 C5 N2 -167.74(11) . . . . ?
C1 N1 C5 C4 14.06(17) . . . . ?
C1 N1 C6 C7 -94.01(14) . . . . ?
C1 N1 C6 C11 84.62(15) . . . . ?
C1 C2 C3 C4 5.52(19) . . . . ?
C1 C2 C3 C24 -175.95(12) . . . . ?
C1 C18 C19 C20 179.56(13) . . . . ?
C1 C18 C23 C22 -179.89(13) . . . . ?
C2 C1 C18 C19 -135.12(14) . . . . ?
C2 C1 C18 C23 43.64(17) . . . . ?
C2 C3 C4 C5 -3.50(19) . . . . ?
C2 C3 C24 C25 38.92(19) . . . . ?
C2 C3 C24 C29 -139.69(14) . . . . ?
C3 C4 C5 N1 -5.92(18) . . . . ?
C3 C4 C5 N2 176.10(13) . . . . ?
C3 C24 C25 C26 -178.98(14) . . . . ?
C3 C24 C29 C28 177.91(14) . . . . ?
C4 C3 C24 C25 -142.62(14) . . . . ?
C4 C3 C24 C29 38.8(2) . . . . ?
C5 N1 C1 C2 -12.58(18) . . . . ?
C5 N1 C1 C18 161.48(11) . . . . ?
C5 N1 C6 C7 82.77(14) . . . . ?
C5 N1 C6 C11 -98.60(14) . . . . ?
C5 N2 C30 C31 -81.44(15) . . . . ?
C5 N2 C30 C35 105.38(14) . . . . ?
C6 N1 C1 C2 164.07(12) . . . . ?
C6 N1 C1 C18 -21.88(17) . . . . ?
C6 N1 C5 N2 15.49(16) . . . . ?
C6 N1 C5 C4 -162.71(11) . . . . ?
C6 C7 C8 C9 -0.1(2) . . . . ?
C6 C7 C12 C13 -148.74(14) . . . . ?
C6 C7 C12 C14 87.30(17) . . . . ?
C6 C11 C15 C16 -123.56(15) . . . . ?
C6 C11 C15 C17 113.44(16) . . . . ?
C7 C6 C11 C10 2.2(2) . . . . ?
C7 C6 C11 C15 -176.81(13) . . . . ?
C7 C8 C9 C10 1.0(3) . . . . ?
C8 C7 C12 C13 32.6(2) . . . . ?
C8 C7 C12 C14 -91.36(18) . . . . ?
C8 C9 C10 C11 -0.3(3) . . . . ?
C9 C10 C11 C6 -1.2(2) . . . . ?
C9 C10 C11 C15 177.78(15) . . . . ?
C10 C11 C15 C16 57.49(19) . . . . ?
C10 C11 C15 C17 -65.51(19) . . . . ?
C11 C6 C7 C8 -1.5(2) . . . . ?
C11 C6 C7 C12 179.78(13) . . . . ?
C12 C7 C8 C9 178.64(15) . . . . ?
C18 C1 C2 C3 -171.76(12) . . . . ?
C18 C19 C20 C21 0.3(2) . . . . ?
C19 C18 C23 C22 -1.0(2) . . . . ?
C19 C20 C21 C22 -1.2(3) . . . . ?
C20 C21 C22 C23 1.0(3) . . . . ?
C21 C22 C23 C18 0.1(2) . . . . ?
C23 C18 C19 C20 0.8(2) . . . . ?
C24 C3 C4 C5 178.03(12) . . . . ?
C24 C25 C26 C27 0.9(3) . . . . ?
C25 C24 C29 C28 -0.7(2) . . . . ?
C25 C26 C27 C28 -0.4(3) . . . . ?
C26 C27 C28 C29 -0.6(3) . . . . ?
C27 C28 C29 C24 1.2(3) . . . . ?
C29 C24 C25 C26 -0.3(2) . . . . ?
C30 N2 C5 N1 178.39(11) . . . . ?
C30 N2 C5 C4 -3.7(2) . . . . ?
C30 C31 C32 C33 0.6(2) . . . . ?
C30 C31 C39 C40 126.45(16) . . . . ?
C30 C31 C39 C41 -109.50(15) . . . . ?
C30 C35 C36 C37 131.78(15) . . . . ?
C30 C35 C36 C38 -103.22(17) . . . . ?
C31 C30 C35 C34 0.50(18) . . . . ?
C31 C30 C35 C36 -179.86(12) . . . . ?
C31 C32 C33 C34 0.3(2) . . . . ?
C32 C31 C39 C40 -57.11(19) . . . . ?
C32 C31 C39 C41 66.94(19) . . . . ?
C32 C33 C34 C35 -0.9(2) . . . . ?
C33 C34 C35 C30 0.4(2) . . . . ?
C33 C34 C35 C36 -179.21(13) . . . . ?
C34 C35 C36 C37 -48.59(19) . . . . ?
C34 C35 C36 C38 76.41(18) . . . . ?
C35 C30 C31 C32 -0.99(19) . . . . ?
C35 C30 C31 C39 175.48(12) . . . . ?
C39 C31 C32 C33 -175.99(14) . . . . ?
